data_7037588
loop_
_publ_author_name
'Sun, Jing-Wen'
'Yan, Peng-Fei'
'An, Guang-Hui'
'Sha, Jing-Quan'
'Wang, Cheng'
'Li, Guang-Ming'

_publ_section_title
;
 POM species, temperature and counterions modulated the various
 dimensionalities of POM-based metal-organic frameworks.
;
_journal_issue 4
_journal_name_full 'Dalton transactions (Cambridge, England : 2003)'
_journal_page_first 1657
_journal_page_last 1667
_journal_paper_doi 10.1039/c5dt04094a
_journal_volume 45
_journal_year 2016
_chemical_formula_moiety ' C12 Cu3 Mo12 N9 O57 P, 3(H2 O), 4(H2 O0.50) '
_chemical_formula_sum 'C12 H14 Cu3 Mo12 N9 O62 P'
_chemical_formula_weight 2649.22
_chemical_name_systematic
;
 ?
;
_space_group_IT_number 2
_symmetry_cell_setting triclinic
_symmetry_space_group_name_Hall '-P 1'
_symmetry_space_group_name_H-M 'P -1'
_atom_sites_solution_hydrogens geom
_atom_sites_solution_primary direct
_atom_sites_solution_secondary difmap
_audit_creation_method SHELXL-97
_audit_update_record
;
2015-11-23 deposited with the CCDC.
2015-12-07 downloaded from the CCDC.
;
_cell_angle_alpha 74.524(5)
_cell_angle_beta 74.129(5)
_cell_angle_gamma 81.539(5)
_cell_formula_units_Z 2
_cell_length_a 12.635(5)
_cell_length_b 12.955(5)
_cell_length_c 23.035(5)
_cell_measurement_reflns_used 8458
_cell_measurement_temperature 293(2)
_cell_measurement_theta_max 29.6865
_cell_measurement_theta_min 3.0954
_cell_volume 3484(2)
_computing_cell_refinement 'Bruker FRAMBO'
_computing_data_collection 'Bruker FRAMBO'
_computing_data_reduction 'Bruker SHELXTL'
_computing_molecular_graphics 'Bruker SHELXTL'
_computing_publication_material 'Bruker SHELXTL'
_computing_structure_refinement 'SHELXL-97 (Sheldrick, 1997)'
_computing_structure_solution 'Bruker SHELXTL'
_diffrn_ambient_temperature 293(2)
_diffrn_measured_fraction_theta_full 0.998
_diffrn_measured_fraction_theta_max 0.998
_diffrn_measurement_device_type 'multiwire proportional'
_diffrn_measurement_method 'phi and omega scans'
_diffrn_radiation_monochromator graphite
_diffrn_radiation_source 'fine-focus sealed tube'
_diffrn_radiation_type MoK\a
_diffrn_radiation_wavelength 0.71069
_diffrn_reflns_av_R_equivalents 0.0365
_diffrn_reflns_av_unetI/netI 0.0556
_diffrn_reflns_limit_h_max 14
_diffrn_reflns_limit_h_min -15
_diffrn_reflns_limit_k_max 14
_diffrn_reflns_limit_k_min -15
_diffrn_reflns_limit_l_max 27
_diffrn_reflns_limit_l_min -21
_diffrn_reflns_number 23403
_diffrn_reflns_theta_full 25.00
_diffrn_reflns_theta_max 25.00
_diffrn_reflns_theta_min 3.10
_exptl_absorpt_coefficient_mu 3.116
_exptl_absorpt_correction_T_max 0.504
_exptl_absorpt_correction_T_min 0.365
_exptl_absorpt_correction_type multi-scan
_exptl_absorpt_process_details sadabs(Sheldrick,1996)
_exptl_crystal_colour green
_exptl_crystal_density_diffrn 2.525
_exptl_crystal_density_method 'not measured'
_exptl_crystal_description block
_exptl_crystal_F_000 2502
_exptl_crystal_size_max 0.42
_exptl_crystal_size_mid 0.28
_exptl_crystal_size_min 0.22
_platon_squeeze_details ' ?'
_refine_diff_density_max 1.211
_refine_diff_density_min -0.978
_refine_diff_density_rms 0.146
_refine_ls_extinction_method none
_refine_ls_goodness_of_fit_ref 1.034
_refine_ls_hydrogen_treatment constr
_refine_ls_matrix_type full
_refine_ls_number_parameters 910
_refine_ls_number_reflns 12246
_refine_ls_number_restraints 0
_refine_ls_restrained_S_all 1.034
_refine_ls_R_factor_all 0.0499
_refine_ls_R_factor_gt 0.0386
_refine_ls_shift/su_max 0.001
_refine_ls_shift/su_mean 0.000
_refine_ls_structure_factor_coef Fsqd
_refine_ls_weighting_details 'calc w=1/[\s^2^(Fo^2^)+(0.0455P)^2^+0.0000P] where P=(Fo^2^+2Fc^2^)/3'
_refine_ls_weighting_scheme calc
_refine_ls_wR_factor_gt 0.0938
_refine_ls_wR_factor_ref 0.1000
_reflns_number_gt 10022
_reflns_number_total 12272
_reflns_threshold_expression >2sigma(I)
_cod_data_source_file c5dt04094a2.cif
_cod_data_source_block 2
_cod_depositor_comments
;
The following automatic conversions were performed:

'_refine_ls_hydrogen_treatment' value 'CONSTR' changed to 'constr'
according to
/usr/data/users/saulius/crontab/automatic-downloads/rss-feeds/RSC/lib/dictionaries/cif_core.dic
dictionary named 'cif_core.dic' version 2.4.2 from 2011-04-26.

Automatic conversion script
Id: cif_fix_values 4268 2015-11-12 08:31:59Z antanas 

 Adding full bibliography for 7037587--7037592.cif.
;
_cod_original_sg_symbol_Hall '  -P 1  '
_cod_original_sg_symbol_H-M '  P -1  '
_cod_database_code 7037588

loop_
_symmetry_equiv_pos_as_xyz
'x, y, z'
'-x, -y, -z'

loop_
_atom_site_label
_atom_site_type_symbol
_atom_site_fract_x
_atom_site_fract_y
_atom_site_fract_z
_atom_site_U_iso_or_equiv
_atom_site_adp_type
_atom_site_occupancy
_atom_site_symmetry_multiplicity
_atom_site_calc_flag
_atom_site_refinement_flags
C1 C 0.1345(5) 0.6242(7) 0.3980(3) 0.0430(18) Uani 1 1 d .
C2 C 0.1246(5) 0.6183(6) 0.4655(3) 0.0338(15) Uani 1 1 d .
C3 C 0.1220(4) 0.5283(5) 0.5139(3) 0.0275(14) Uani 1 1 d .
C4 C 0.1383(5) 0.4113(6) 0.5237(3) 0.0362(16) Uani 1 1 d .
C5 C -0.0246(5) 0.5736(7) 0.8551(3) 0.0397(18) Uani 1 1 d .
C6 C 0.0018(5) 0.5832(6) 0.7865(3) 0.0333(16) Uani 1 1 d .
C7 C 0.0109(4) 0.6748(5) 0.7390(3) 0.0265(14) Uani 1 1 d .
C8 C 0.0000(5) 0.7934(6) 0.7284(3) 0.0326(15) Uani 1 1 d .
C9 C 0.2817(8) 1.0790(7) 0.9132(5) 0.068(3) Uani 1 1 d .
C10 C 0.4014(6) 1.0876(6) 0.8967(4) 0.0479(19) Uani 1 1 d .
C11 C 0.4855(8) 1.1210(6) 0.8454(4) 0.053(2) Uani 1 1 d .
C12 C 0.4790(12) 1.1672(8) 0.7801(4) 0.081(3) Uani 1 1 d .
N1 N 0.0386(4) 0.6406(4) 0.6857(2) 0.0279(12) Uani 1 1 d .
N2 N 0.0471(4) 0.5338(4) 0.7008(2) 0.0276(12) Uani 1 1 d .
N3 N 0.0248(4) 0.4964(4) 0.7628(2) 0.0305(12) Uani 1 1 d .
N4 N 0.1062(4) 0.7069(5) 0.4880(2) 0.0364(13) Uani 1 1 d .
N5 N 0.0952(4) 0.6710(4) 0.5495(2) 0.0302(12) Uani 1 1 d .
N6 N 0.1034(4) 0.5640(4) 0.5659(2) 0.0292(12) Uani 1 1 d .
N7 N 0.4458(5) 1.0494(4) 0.9453(3) 0.0383(14) Uani 1 1 d .
N8 N 0.5534(5) 1.0599(4) 0.9247(3) 0.0405(14) Uani 1 1 d .
N9 N 0.5771(6) 1.1049(5) 0.8638(3) 0.0497(16) Uani 1 1 d .
O1 O 0.1524(6) 0.7198(6) 0.3586(3) 0.090(2) Uani 1 1 d .
O2 O 0.1226(4) 0.5437(5) 0.3826(2) 0.0557(14) Uani 1 1 d .
O3 O 0.1584(4) 0.3670(5) 0.4760(3) 0.0686(17) Uani 1 1 d .
O4 O 0.1296(4) 0.3587(4) 0.5791(2) 0.0430(12) Uani 1 1 d .
O5 O -0.0207(5) 0.4744(5) 0.8904(3) 0.0725(18) Uani 1 1 d .
O6 O -0.0475(4) 0.6538(4) 0.8758(2) 0.0456(13) Uani 1 1 d .
O7 O -0.0240(4) 0.8343(5) 0.7777(3) 0.0645(16) Uani 1 1 d .
O8 O 0.0156(3) 0.8460(4) 0.6736(2) 0.0346(10) Uani 1 1 d .
O9 O 0.0676(4) 0.8903(4) 0.5457(2) 0.0477(12) Uani 1 1 d .
O10 O 0.2914(4) 0.4507(5) 0.6201(3) 0.0695(17) Uani 1 1 d .
O11 O 0.0883(5) 0.3132(4) 0.7058(2) 0.0645(16) Uani 1 1 d .
O12 O 0.6053(3) 1.1776(3) 1.01985(19) 0.0325(10) Uani 1 1 d .
O13 O 0.7781(5) 1.0838(6) 0.9119(3) 0.089(2) Uani 1 1 d .
O14 O 0.7086(5) 0.8462(5) 0.9492(3) 0.0696(17) Uani 1 1 d .
O15 O 0.2363(4) 1.0356(5) 0.9701(3) 0.0678(18) Uani 1 1 d .
O16 O 0.2251(6) 1.1218(6) 0.8696(4) 0.117(3) Uani 1 1 d .
O17 O 0.3982(7) 1.1717(7) 0.7634(3) 0.110(3) Uani 1 1 d .
O18 O 0.5772(9) 1.2008(6) 0.7410(4) 0.135(3) Uani 1 1 d .
O19 O 0.8222(3) 0.3679(4) 0.7609(2) 0.0349(10) Uani 1 1 d .
O53 O 0.6546(3) 0.8523(3) 0.63788(18) 0.0276(9) Uani 1 1 d .
O20 O 0.5001(3) 1.0258(4) 0.6291(2) 0.0388(11) Uani 1 1 d .
O21 O 0.5928(3) 0.9486(3) 0.73114(19) 0.0293(10) Uani 1 1 d .
O22 O 0.7649(3) 0.8056(3) 0.72526(18) 0.0277(9) Uani 1 1 d .
O23 O 0.7278(3) 0.9314(3) 0.8102(2) 0.0339(10) Uani 1 1 d .
O24 O 0.5233(3) 0.8492(3) 0.85538(18) 0.0272(9) Uani 1 1 d .
O58 O 0.5569(3) 0.5643(3) 0.82426(17) 0.0201(8) Uani 1 1 d .
O25 O 0.6939(3) 0.7114(3) 0.84205(18) 0.0246(9) Uani 1 1 d .
O26 O 0.3086(3) 0.8714(3) 0.87471(18) 0.0274(9) Uani 1 1 d .
O27 O 0.7278(3) 0.5731(4) 0.94955(18) 0.0333(11) Uani 1 1 d .
O28 O 0.5189(3) 0.6594(3) 0.92883(18) 0.0251(9) Uani 1 1 d .
O29 O 0.2914(3) 0.6780(3) 0.95149(17) 0.0257(9) Uani 1 1 d .
O30 O 0.5706(3) 0.4553(3) 0.93578(18) 0.0275(9) Uani 1 1 d .
O31 O 0.3590(3) 0.4980(3) 0.91891(17) 0.0251(9) Uani 1 1 d .
O32 O 0.1279(3) 0.5512(4) 0.95624(19) 0.0343(10) Uani 1 1 d .
O33 O 0.4469(3) 0.2888(3) 0.94833(19) 0.0330(10) Uani 1 1 d .
O34 O 0.1660(3) 0.9538(3) 0.7991(2) 0.0364(11) Uani 1 1 d .
O35 O 0.6194(3) 0.3592(3) 0.84249(19) 0.0278(9) Uani 1 1 d .
O36 O 0.2470(3) 0.5407(3) 0.83660(18) 0.0267(9) Uani 1 1 d .
O37 O 0.4418(3) 0.4450(3) 0.70328(18) 0.0286(9) Uani 1 1 d .
O38 O 0.2695(3) 0.5832(3) 0.71591(18) 0.0256(9) Uani 1 1 d .
O55 O 0.2475(3) 0.3697(3) 0.7833(2) 0.0347(11) Uani 1 1 d .
O39 O 0.6175(3) 0.4864(4) 0.5969(2) 0.0376(11) Uani 1 1 d .
O40 O 0.4482(3) 0.6376(3) 0.62730(18) 0.0264(9) Uani 1 1 d .
O41 O 0.2508(3) 0.7674(3) 0.62606(19) 0.0315(10) Uani 1 1 d .
O42 O 0.6506(3) 0.6493(3) 0.64543(18) 0.0261(9) Uani 1 1 d .
O43 O 0.4377(3) 0.8199(3) 0.65652(18) 0.0286(10) Uani 1 1 d .
O44 O 0.7617(3) 0.5933(3) 0.72954(18) 0.0264(9) Uani 1 1 d .
O45 O 0.6349(3) 0.4602(3) 0.72001(18) 0.0283(9) Uani 1 1 d .
O46 O 0.4456(3) 0.6132(3) 0.74432(17) 0.0200(8) Uani 1 1 d .
O47 O 0.2592(3) 0.7779(3) 0.74401(18) 0.0282(9) Uani 1 1 d .
O48 O 0.3943(3) 0.7002(3) 0.83361(17) 0.0228(9) Uani 1 1 d .
O49 O 0.3875(3) 0.9128(3) 0.7484(2) 0.0300(10) Uani 1 1 d .
O59 O 0.7516(3) 0.4969(3) 0.84596(18) 0.0260(9) Uani 1 1 d .
O50 O 0.5668(3) 0.7448(3) 0.75062(17) 0.0218(9) Uani 1 1 d .
O52 O 0.4166(3) 0.4001(3) 0.82974(19) 0.0288(9) Uani 1 1 d .
O54 O 0.1795(3) 0.7368(3) 0.86509(18) 0.0270(9) Uani 1 1 d .
P1 P 0.49077(10) 0.65584(11) 0.78813(6) 0.0169(3) Uani 1 1 d .
Cu1 Cu 0.66036(7) 1.00954(8) 0.97625(4) 0.0459(2) Uani 1 1 d .
Cu2 Cu 0.05591(6) 0.75944(6) 0.61067(3) 0.03144(19) Uani 1 1 d .
Cu3 Cu 0.09727(7) 0.44611(7) 0.64083(4) 0.0364(2) Uani 1 1 d .
Mo1 Mo 0.51725(4) 0.90670(4) 0.67693(2) 0.02600(13) Uani 1 1 d .
Mo2 Mo 0.65051(4) 0.85418(4) 0.79376(2) 0.02395(13) Uani 1 1 d .
Mo12 Mo 0.65980(4) 0.58155(4) 0.89575(2) 0.02213(12) Uani 1 1 d .
Mo11 Mo 0.74116(4) 0.72328(4) 0.67663(2) 0.02475(13) Uani 1 1 d .
Mo10 Mo 0.48155(4) 0.40570(4) 0.89928(2) 0.02395(13) Uani 1 1 d .
Mo3 Mo 0.26781(4) 0.85540(4) 0.80667(2) 0.02473(13) Uani 1 1 d .
Mo4 Mo 0.32496(4) 0.71425(4) 0.67955(2) 0.02299(12) Uani 1 1 d .
Mo5 Mo 0.23721(4) 0.60300(4) 0.90097(2) 0.02356(13) Uani 1 1 d .
Mo6 Mo 0.71094(4) 0.45098(4) 0.77919(2) 0.02623(13) Uani 1 1 d .
Mo7 Mo 0.55832(4) 0.54404(4) 0.65618(2) 0.02398(13) Uani 1 1 d .
Mo8 Mo 0.40740(4) 0.76532(4) 0.92088(2) 0.02266(12) Uani 1 1 d .
Mo9 Mo 0.33348(4) 0.46136(4) 0.77470(2) 0.02346(12) Uani 1 1 d .
O60 O 0.8591(3) 0.7324(3) 0.61988(18) 0.0308(10) Uani 1 1 d .
O1W O 0.8239(6) 1.2777(6) 0.9217(3) 0.114(3) Uani 1 1 d .
H101 H 0.8030 1.3344 0.8972 0.136 Uiso 1 1 d R
H102 H 0.7959 1.2844 0.9586 0.136 Uiso 1 1 d R
O6W O -0.1112(7) 0.7078(7) 0.9912(4) 0.144(4) Uani 1 1 d .
H103 H -0.1288 0.6685 1.0269 0.173 Uiso 1 1 d R
H104 H -0.1316 0.6805 0.9662 0.173 Uiso 1 1 d R
O7W O 0.2588(9) 0.1717(9) 0.6824(5) 0.073(4) Uani 0.50 1 d P
H105 H 0.2601 0.1073 0.6814 0.088 Uiso 1 1 d R
H106 H 0.3169 0.1780 0.6939 0.088 Uiso 1 1 d R
O3W O 0.2634(7) 0.9092(9) 0.4658(5) 0.199(5) Uani 1 1 d .
H107 H 0.3029 0.9299 0.4834 0.239 Uiso 1 1 d R
H108 H 0.2357 0.9634 0.4429 0.239 Uiso 1 1 d R
O2W O 0.6081(9) 1.2481(9) 0.5970(5) 0.072(3) Uani 0.50 1 d P
H109 H 0.5510 1.2324 0.6259 0.087 Uiso 1 1 d R
H110 H 0.6619 1.2449 0.6116 0.087 Uiso 1 1 d R
O4W O 0.3984(10) 0.5911(11) 0.5116(4) 0.091(5) Uani 0.50 1 d P
H111 H 0.4623 0.6093 0.5041 0.109 Uiso 1 1 d R
H112 H 0.3598 0.6082 0.5446 0.109 Uiso 1 1 d R
O5W O 0.0543(10) 0.8274(11) 0.9818(6) 0.112(6) Uani 0.50 1 d P
H113 H 0.0940 0.7978 0.9548 0.134 Uiso 1 1 d R
H114 H 0.0217 0.8834 0.9678 0.134 Uiso 1 1 d R

loop_
_atom_site_aniso_label
_atom_site_aniso_U_11
_atom_site_aniso_U_22
_atom_site_aniso_U_33
_atom_site_aniso_U_23
_atom_site_aniso_U_13
_atom_site_aniso_U_12
C1 0.039(4) 0.064(6) 0.030(4) -0.020(4) -0.001(3) -0.013(4)
C2 0.028(3) 0.045(4) 0.030(3) -0.014(3) -0.002(3) -0.011(3)
C3 0.023(3) 0.039(4) 0.027(3) -0.024(3) 0.000(3) -0.007(3)
C4 0.029(3) 0.046(5) 0.038(4) -0.023(4) -0.007(3) 0.004(3)
C5 0.027(3) 0.074(6) 0.025(3) -0.013(4) -0.009(3) -0.018(3)
C6 0.021(3) 0.052(5) 0.031(3) -0.017(3) -0.005(3) -0.005(3)
C7 0.015(3) 0.041(4) 0.028(3) -0.016(3) -0.004(2) -0.003(3)
C8 0.021(3) 0.048(5) 0.036(4) -0.025(3) -0.006(3) 0.001(3)
C9 0.089(7) 0.040(5) 0.097(8) -0.041(5) -0.050(6) 0.019(5)
C10 0.061(5) 0.031(4) 0.066(5) -0.035(4) -0.027(4) 0.019(4)
C11 0.089(6) 0.028(4) 0.045(5) -0.017(4) -0.022(5) 0.013(4)
C12 0.149(11) 0.041(6) 0.046(6) -0.017(5) -0.021(7) 0.025(7)
N1 0.024(3) 0.037(3) 0.024(3) -0.014(2) 0.000(2) -0.004(2)
N2 0.024(3) 0.040(4) 0.019(3) -0.009(2) -0.002(2) -0.004(2)
N3 0.026(3) 0.040(3) 0.028(3) -0.010(3) -0.008(2) -0.006(2)
N4 0.042(3) 0.045(4) 0.021(3) -0.010(3) 0.000(2) -0.011(3)
N5 0.030(3) 0.034(3) 0.026(3) -0.007(2) -0.001(2) -0.009(2)
N6 0.025(3) 0.036(3) 0.029(3) -0.012(2) -0.004(2) -0.006(2)
N7 0.052(4) 0.030(3) 0.042(3) -0.021(3) -0.016(3) -0.001(3)
N8 0.052(4) 0.028(3) 0.043(4) -0.017(3) -0.007(3) -0.002(3)
N9 0.080(5) 0.029(4) 0.035(3) -0.010(3) -0.005(3) -0.001(3)
O1 0.132(6) 0.088(6) 0.047(4) -0.008(4) -0.017(4) -0.026(4)
O2 0.070(3) 0.067(4) 0.036(3) -0.024(3) -0.006(3) -0.015(3)
O3 0.074(4) 0.076(5) 0.068(4) -0.044(4) -0.012(3) -0.006(3)
O4 0.056(3) 0.038(3) 0.040(3) -0.017(2) -0.017(2) 0.003(2)
O5 0.075(4) 0.099(5) 0.047(3) -0.005(4) -0.019(3) -0.032(4)
O6 0.041(3) 0.072(4) 0.029(3) -0.022(3) -0.003(2) -0.013(2)
O7 0.057(3) 0.085(5) 0.063(4) -0.040(3) -0.015(3) -0.002(3)
O8 0.033(2) 0.038(3) 0.036(3) -0.016(2) -0.007(2) -0.003(2)
O9 0.068(3) 0.036(3) 0.036(3) -0.003(2) -0.018(2) 0.004(2)
O10 0.055(3) 0.102(5) 0.073(4) -0.040(4) -0.032(3) -0.004(3)
O11 0.105(4) 0.042(3) 0.038(3) -0.004(3) -0.008(3) -0.008(3)
O12 0.035(2) 0.036(3) 0.028(2) -0.015(2) -0.0047(19) 0.0002(19)
O13 0.065(4) 0.118(6) 0.084(5) -0.036(4) 0.013(4) -0.044(4)
O14 0.089(4) 0.065(4) 0.065(4) -0.037(3) -0.023(3) 0.010(3)
O15 0.047(3) 0.091(5) 0.088(5) -0.054(4) -0.027(3) 0.007(3)
O16 0.139(6) 0.100(6) 0.154(8) -0.064(6) -0.098(6) 0.042(5)
O17 0.165(7) 0.102(6) 0.077(5) -0.043(4) -0.076(5) 0.071(5)
O18 0.241(11) 0.062(6) 0.084(6) -0.013(5) -0.016(7) -0.003(6)
O19 0.031(2) 0.038(3) 0.036(3) -0.017(2) -0.009(2) 0.0111(19)
O53 0.027(2) 0.029(3) 0.025(2) -0.0053(19) -0.0033(18) -0.0060(17)
O20 0.042(3) 0.031(3) 0.041(3) -0.003(2) -0.011(2) -0.002(2)
O21 0.032(2) 0.026(2) 0.030(2) -0.0082(19) -0.0045(19) -0.0052(18)
O22 0.023(2) 0.037(3) 0.027(2) -0.014(2) -0.0044(18) -0.0046(18)
O23 0.031(2) 0.038(3) 0.041(3) -0.024(2) -0.005(2) -0.0099(19)
O24 0.027(2) 0.024(2) 0.029(2) -0.0085(19) -0.0035(18) 0.0007(17)
O58 0.0171(18) 0.024(2) 0.021(2) -0.0081(17) -0.0055(16) -0.0010(15)
O25 0.020(2) 0.029(2) 0.026(2) -0.0089(18) -0.0052(17) -0.0021(17)
O26 0.028(2) 0.026(2) 0.030(2) -0.0115(19) -0.0068(18) 0.0018(17)
O27 0.028(2) 0.052(3) 0.025(2) -0.010(2) -0.0129(19) -0.005(2)
O28 0.025(2) 0.027(2) 0.025(2) -0.0106(18) -0.0032(17) -0.0016(17)
O29 0.024(2) 0.032(3) 0.022(2) -0.0090(18) -0.0037(17) -0.0067(17)
O30 0.030(2) 0.026(2) 0.026(2) -0.0045(19) -0.0081(18) -0.0007(17)
O31 0.025(2) 0.028(3) 0.023(2) -0.0077(18) -0.0073(17) -0.0011(17)
O32 0.028(2) 0.044(3) 0.029(2) -0.011(2) 0.0001(19) -0.0089(19)
O33 0.040(2) 0.020(2) 0.036(2) 0.003(2) -0.014(2) -0.0046(18)
O34 0.032(2) 0.034(3) 0.043(3) -0.015(2) -0.008(2) 0.0074(19)
O35 0.030(2) 0.023(2) 0.032(2) -0.0115(19) -0.0094(19) 0.0040(17)
O36 0.026(2) 0.031(3) 0.025(2) -0.0076(19) -0.0082(18) -0.0025(17)
O37 0.029(2) 0.030(3) 0.030(2) -0.014(2) -0.0084(19) -0.0024(18)
O38 0.023(2) 0.026(2) 0.030(2) -0.0073(19) -0.0077(18) -0.0027(17)
O55 0.037(2) 0.030(3) 0.042(3) -0.009(2) -0.013(2) -0.0115(19)
O39 0.033(2) 0.047(3) 0.041(3) -0.028(2) -0.007(2) 0.002(2)
O40 0.023(2) 0.031(3) 0.026(2) -0.0088(19) -0.0078(17) -0.0007(17)
O41 0.029(2) 0.033(3) 0.032(2) -0.002(2) -0.0136(19) 0.0009(18)
O42 0.020(2) 0.033(3) 0.027(2) -0.0097(19) -0.0069(17) -0.0029(17)
O43 0.024(2) 0.034(3) 0.026(2) -0.0053(19) -0.0028(18) -0.0077(18)
O44 0.026(2) 0.031(3) 0.027(2) -0.0121(19) -0.0101(18) 0.0007(17)
O45 0.030(2) 0.033(3) 0.027(2) -0.0141(19) -0.0091(18) -0.0007(18)
O46 0.0168(18) 0.021(2) 0.024(2) -0.0053(17) -0.0072(16) -0.0015(15)
O47 0.025(2) 0.031(3) 0.027(2) -0.0046(19) -0.0059(18) -0.0034(17)
O48 0.0191(19) 0.023(2) 0.026(2) -0.0059(18) -0.0052(17) -0.0020(16)
O49 0.032(2) 0.021(2) 0.039(2) -0.009(2) -0.009(2) -0.0019(18)
O59 0.021(2) 0.031(3) 0.028(2) -0.0122(19) -0.0061(17) 0.0024(17)
O50 0.0201(19) 0.024(2) 0.022(2) -0.0079(17) -0.0022(16) -0.0040(16)
O52 0.030(2) 0.027(3) 0.033(2) -0.012(2) -0.0105(19) 0.0007(17)
O54 0.020(2) 0.031(3) 0.031(2) -0.0087(19) -0.0078(18) 0.0010(17)
P1 0.0151(7) 0.0186(8) 0.0184(7) -0.0067(6) -0.0044(6) -0.0013(6)
Cu1 0.0428(5) 0.0523(6) 0.0486(5) -0.0244(5) -0.0056(4) -0.0098(4)
Cu2 0.0338(4) 0.0342(5) 0.0271(4) -0.0124(4) -0.0039(3) -0.0026(3)
Cu3 0.0473(5) 0.0341(5) 0.0289(4) -0.0114(4) -0.0084(4) -0.0013(4)
Mo1 0.0259(3) 0.0239(3) 0.0265(3) -0.0013(2) -0.0065(2) -0.0052(2)
Mo2 0.0233(3) 0.0253(3) 0.0262(3) -0.0105(2) -0.0041(2) -0.0065(2)
Mo12 0.0206(3) 0.0266(3) 0.0228(3) -0.0095(2) -0.0089(2) 0.0001(2)
Mo11 0.0170(2) 0.0342(3) 0.0243(3) -0.0128(2) -0.0004(2) -0.0041(2)
Mo10 0.0255(3) 0.0208(3) 0.0255(3) -0.0026(2) -0.0092(2) -0.0015(2)
Mo3 0.0215(3) 0.0242(3) 0.0271(3) -0.0077(2) -0.0054(2) 0.0045(2)
Mo4 0.0201(3) 0.0273(3) 0.0235(3) -0.0059(2) -0.0089(2) -0.0009(2)
Mo5 0.0183(2) 0.0278(3) 0.0238(3) -0.0068(2) -0.0018(2) -0.0046(2)
Mo6 0.0222(3) 0.0306(3) 0.0286(3) -0.0145(2) -0.0078(2) 0.0065(2)
Mo7 0.0207(3) 0.0318(3) 0.0242(3) -0.0153(2) -0.0058(2) -0.0005(2)
Mo8 0.0216(3) 0.0263(3) 0.0227(3) -0.0122(2) -0.0045(2) 0.0001(2)
Mo9 0.0239(3) 0.0233(3) 0.0266(3) -0.0064(2) -0.0097(2) -0.0049(2)
O60 0.023(2) 0.042(3) 0.026(2) -0.011(2) 0.0009(18) -0.0074(18)
O1W 0.132(6) 0.089(6) 0.096(6) -0.009(5) 0.010(5) -0.030(5)
O6W 0.188(8) 0.163(9) 0.089(6) -0.067(6) -0.053(6) 0.070(7)
O7W 0.106(9) 0.058(8) 0.078(8) -0.047(7) -0.066(7) 0.066(7)
O3W 0.132(8) 0.279(14) 0.157(10) -0.026(10) 0.043(7) -0.126(9)
O2W 0.089(8) 0.069(9) 0.065(8) -0.008(7) -0.022(7) -0.034(7)
O4W 0.094(9) 0.177(15) 0.020(5) -0.045(7) 0.007(6) -0.066(9)
O5W 0.097(10) 0.109(12) 0.101(12) -0.063(10) 0.038(9) 0.031(8)

loop_
_atom_type_symbol
_atom_type_description
_atom_type_scat_dispersion_real
_atom_type_scat_dispersion_imag
_atom_type_scat_source
C C 0.0033 0.0016 'International Tables Vol C Tables 4.2.6.8 and 6.1.1.4'
H H 0.0000 0.0000 'International Tables Vol C Tables 4.2.6.8 and 6.1.1.4'
N N 0.0061 0.0033 'International Tables Vol C Tables 4.2.6.8 and 6.1.1.4'
O O 0.0106 0.0060 'International Tables Vol C Tables 4.2.6.8 and 6.1.1.4'
P P 0.1023 0.0942 'International Tables Vol C Tables 4.2.6.8 and 6.1.1.4'
Cu Cu 0.3201 1.2651 'International Tables Vol C Tables 4.2.6.8 and 6.1.1.4'
Mo Mo -1.6832 0.6857 'International Tables Vol C Tables 4.2.6.8 and 6.1.1.4'

loop_
_geom_angle_atom_site_label_1
_geom_angle_atom_site_label_2
_geom_angle_atom_site_label_3
_geom_angle
_geom_angle_site_symmetry_1
_geom_angle_site_symmetry_3
O2 C1 O1 123.9(7) . .
O2 C1 C2 119.4(7) . .
O1 C1 C2 116.7(6) . .
N4 C2 C3 109.3(6) . .
N4 C2 C1 122.0(6) . .
C3 C2 C1 128.4(6) . .
N6 C3 C2 106.5(5) . .
N6 C3 C4 114.5(6) . .
C2 C3 C4 138.9(6) . .
O4 C4 O3 124.0(7) . .
O4 C4 C3 116.0(6) . .
O3 C4 C3 120.0(6) . .
O6 C5 O5 123.6(6) . .
O6 C5 C6 120.5(7) . .
O5 C5 C6 115.9(7) . .
N3 C6 C7 109.6(6) . .
N3 C6 C5 121.6(7) . .
C7 C6 C5 128.7(6) . .
N1 C7 C6 105.9(6) . .
N1 C7 C8 113.2(5) . .
C6 C7 C8 140.9(6) . .
O8 C8 O7 125.5(7) . .
O8 C8 C7 116.9(6) . .
O7 C8 C7 117.6(6) . .
O15 C9 O16 123.6(9) . .
O15 C9 C10 117.3(8) . .
O16 C9 C10 118.9(10) . .
N7 C10 C11 107.6(7) . .
N7 C10 C9 112.7(8) . .
C11 C10 C9 139.7(8) . .
N9 C11 C10 107.6(7) . .
N9 C11 C12 124.0(9) . .
C10 C11 C12 128.4(9) . .
O17 C12 O18 123.5(10) . .
O17 C12 C11 123.1(12) . .
O18 C12 C11 113.4(11) . .
N2 N1 C7 107.9(5) . .
N2 N1 Cu2 139.0(4) . .
C7 N1 Cu2 113.0(4) . .
N1 N2 N3 110.6(5) . .
N1 N2 Cu3 124.0(4) . .
N3 N2 Cu3 125.2(4) . .
C6 N3 N2 106.0(5) . .
N5 N4 C2 105.5(5) . .
N6 N5 N4 111.1(5) . .
N6 N5 Cu2 122.4(4) . .
N4 N5 Cu2 126.1(4) . .
N5 N6 C3 107.6(5) . .
N5 N6 Cu3 139.9(4) . .
C3 N6 Cu3 112.5(4) . .
N8 N7 C10 107.2(6) . .
N8 N7 Cu1 138.4(5) . 2_677
C10 N7 Cu1 114.3(5) . 2_677
N7 N8 N9 109.4(6) . .
N7 N8 Cu1 124.5(5) . .
N9 N8 Cu1 126.1(5) . .
C11 N9 N8 108.2(6) . .
C4 O4 Cu3 115.1(5) . .
C8 O8 Cu2 115.2(4) . .
C9 O15 Cu1 114.0(5) . 2_677
Mo1 O53 Mo11 124.9(2) . .
Mo2 O21 Mo1 125.5(2) . .
Mo11 O22 Mo2 125.36(18) . .
Mo2 O24 Mo8 150.3(2) . .
P1 O58 Mo6 126.0(2) . .
P1 O58 Mo10 125.57(18) . .
Mo6 O58 Mo10 89.33(13) . .
P1 O58 Mo12 126.0(2) . .
Mo6 O58 Mo12 89.24(12) . .
Mo10 O58 Mo12 88.92(12) . .
Mo12 O25 Mo2 151.5(2) . .
Mo3 O26 Mo8 125.1(2) . .
Mo8 O28 Mo12 152.7(2) . .
Mo8 O29 Mo5 124.73(19) . .
Mo10 O30 Mo12 125.0(2) . .
Mo10 O31 Mo5 154.8(2) . .
Mo6 O35 Mo10 125.0(2) . .
Mo5 O36 Mo9 150.5(2) . .
Mo9 O37 Mo7 125.9(2) . .
Mo4 O38 Mo9 126.01(19) . .
Mo7 O40 Mo4 125.0(2) . .
Mo7 O42 Mo11 151.8(2) . .
Mo1 O43 Mo4 151.5(2) . .
Mo11 O44 Mo6 151.1(2) . .
Mo6 O45 Mo7 151.6(2) . .
P1 O46 Mo4 126.0(2) . .
P1 O46 Mo9 125.7(2) . .
Mo4 O46 Mo9 89.79(11) . .
P1 O46 Mo7 125.09(18) . .
Mo4 O46 Mo7 89.29(12) . .
Mo9 O46 Mo7 89.48(12) . .
Mo4 O47 Mo3 151.0(2) . .
P1 O48 Mo8 125.83(19) . .
P1 O48 Mo3 125.8(2) . .
Mo8 O48 Mo3 89.36(13) . .
P1 O48 Mo5 125.9(2) . .
Mo8 O48 Mo5 89.00(12) . .
Mo3 O48 Mo5 89.18(12) . .
Mo3 O49 Mo1 152.2(2) . .
Mo12 O59 Mo6 124.69(19) . .
P1 O50 Mo11 126.0(2) . .
P1 O50 Mo2 125.6(2) . .
Mo11 O50 Mo2 89.57(11) . .
P1 O50 Mo1 125.5(2) . .
Mo11 O50 Mo1 89.27(12) . .
Mo2 O50 Mo1 89.30(13) . .
Mo9 O52 Mo10 150.8(2) . .
Mo5 O54 Mo3 125.35(19) . .
O48 P1 O50 109.7(2) . .
O48 P1 O46 109.0(2) . .
O50 P1 O46 110.0(2) . .
O48 P1 O58 109.6(2) . .
O50 P1 O58 108.8(2) . .
O46 P1 O58 109.7(2) . .
O13 Cu1 O15 88.1(3) . 2_677
O13 Cu1 N8 92.6(3) . .
O15 Cu1 N8 177.3(2) 2_677 .
O13 Cu1 N7 165.8(2) . 2_677
O15 Cu1 N7 81.7(3) 2_677 2_677
N8 Cu1 N7 97.2(2) . 2_677
O13 Cu1 O14 95.2(3) . .
O15 Cu1 O14 87.6(2) 2_677 .
N8 Cu1 O14 94.9(2) . .
N7 Cu1 O14 94.3(2) 2_677 .
O9 Cu2 N5 91.5(2) . .
O9 Cu2 N1 171.2(2) . .
N5 Cu2 N1 97.2(2) . .
O9 Cu2 O8 89.6(2) . .
N5 Cu2 O8 178.9(2) . .
N1 Cu2 O8 81.6(2) . .
N2 Cu3 O11 92.4(2) . .
N2 Cu3 N6 96.9(2) . .
O11 Cu3 N6 169.8(2) . .
N2 Cu3 O4 173.1(2) . .
O11 Cu3 O4 88.5(2) . .
N6 Cu3 O4 81.8(2) . .
N2 Cu3 O10 100.76(19) . .
O11 Cu3 O10 95.7(2) . .
N6 Cu3 O10 86.7(2) . .
O4 Cu3 O10 86.00(19) . .
O20 Mo1 O43 103.7(2) . .
O20 Mo1 O53 102.91(19) . .
O43 Mo1 O53 95.54(17) . .
O20 Mo1 O21 99.66(19) . .
O43 Mo1 O21 155.20(17) . .
O53 Mo1 O21 87.14(17) . .
O20 Mo1 O49 101.48(19) . .
O43 Mo1 O49 85.31(16) . .
O53 Mo1 O49 154.64(17) . .
O21 Mo1 O49 82.02(16) . .
O20 Mo1 O50 170.45(17) . .
O43 Mo1 O50 85.60(16) . .
O53 Mo1 O50 73.68(15) . .
O21 Mo1 O50 71.47(15) . .
O49 Mo1 O50 81.14(15) . .
O23 Mo2 O24 104.36(18) . .
O23 Mo2 O21 102.8(2) . .
O24 Mo2 O21 96.70(17) . .
O23 Mo2 O25 100.75(19) . .
O24 Mo2 O25 85.99(16) . .
O21 Mo2 O25 154.83(16) . .
O23 Mo2 O22 97.75(17) . .
O24 Mo2 O22 156.44(16) . .
O21 Mo2 O22 86.11(17) . .
O25 Mo2 O22 81.95(16) . .
O23 Mo2 O50 168.50(16) . .
O24 Mo2 O50 87.01(15) . .
O21 Mo2 O50 73.70(15) . .
O25 Mo2 O50 81.49(14) . .
O22 Mo2 O50 71.27(13) . .
O27 Mo12 O25 103.17(19) . .
O27 Mo12 O59 102.51(19) . .
O25 Mo12 O59 96.57(17) . .
O27 Mo12 O28 101.43(18) . .
O25 Mo12 O28 85.06(16) . .
O59 Mo12 O28 154.95(16) . .
O27 Mo12 O30 99.86(19) . .
O25 Mo12 O30 155.39(16) . .
O59 Mo12 O30 86.77(17) . .
O28 Mo12 O30 81.95(16) . .
O27 Mo12 O58 171.04(18) . .
O25 Mo12 O58 85.56(14) . .
O59 Mo12 O58 74.12(14) . .
O28 Mo12 O58 81.12(14) . .
O30 Mo12 O58 71.86(14) . .
O60 Mo11 O44 103.91(19) . .
O60 Mo11 O22 101.89(18) . .
O44 Mo11 O22 96.22(18) . .
O60 Mo11 O42 101.80(17) . .
O44 Mo11 O42 85.73(17) . .
O22 Mo11 O42 155.00(15) . .
O60 Mo11 O53 98.56(18) . .
O44 Mo11 O53 156.08(15) . .
O22 Mo11 O53 86.97(17) . .
O42 Mo11 O53 81.73(16) . .
O60 Mo11 O50 169.64(17) . .
O44 Mo11 O50 86.04(15) . .
O22 Mo11 O50 73.77(14) . .
O42 Mo11 O50 81.53(14) . .
O53 Mo11 O50 72.05(14) . .
O33 Mo10 O31 103.35(19) . .
O33 Mo10 O30 103.32(19) . .
O31 Mo10 O30 96.99(17) . .
O33 Mo10 O35 101.03(19) . .
O31 Mo10 O35 153.51(17) . .
O30 Mo10 O35 87.27(17) . .
O33 Mo10 O52 100.12(18) . .
O31 Mo10 O52 83.98(16) . .
O30 Mo10 O52 155.60(17) . .
O35 Mo10 O52 81.70(16) . .
O33 Mo10 O58 172.29(17) . .
O31 Mo10 O58 84.26(15) . .
O30 Mo10 O58 74.21(15) . .
O35 Mo10 O58 71.72(14) . .
O52 Mo10 O58 81.67(14) . .
O34 Mo3 O49 103.37(19) . .
O34 Mo3 O26 102.43(19) . .
O49 Mo3 O26 96.34(17) . .
O34 Mo3 O54 99.72(18) . .
O49 Mo3 O54 155.41(17) . .
O26 Mo3 O54 86.75(17) . .
O34 Mo3 O47 101.11(19) . .
O49 Mo3 O47 85.18(16) . .
O26 Mo3 O47 155.35(17) . .
O54 Mo3 O47 82.18(16) . .
O34 Mo3 O48 170.60(17) . .
O49 Mo3 O48 85.76(16) . .
O26 Mo3 O48 73.94(15) . .
O54 Mo3 O48 71.62(14) . .
O47 Mo3 O48 81.67(15) . .
O41 Mo4 O38 102.10(18) . .
O41 Mo4 O47 104.56(19) . .
O38 Mo4 O47 97.09(17) . .
O41 Mo4 O43 101.56(18) . .
O38 Mo4 O43 154.70(17) . .
O47 Mo4 O43 85.50(16) . .
O41 Mo4 O40 98.10(18) . .
O38 Mo4 O40 86.71(17) . .
O47 Mo4 O40 155.62(16) . .
O43 Mo4 O40 81.21(16) . .
O41 Mo4 O46 169.05(17) . .
O38 Mo4 O46 73.58(14) . .
O47 Mo4 O46 86.09(15) . .
O43 Mo4 O46 81.53(14) . .
O40 Mo4 O46 71.84(14) . .
O32 Mo5 O36 104.41(19) . .
O32 Mo5 O54 102.89(19) . .
O36 Mo5 O54 96.52(18) . .
O32 Mo5 O31 102.60(19) . .
O36 Mo5 O31 85.10(17) . .
O54 Mo5 O31 153.17(15) . .
O32 Mo5 O29 97.86(18) . .
O36 Mo5 O29 156.22(15) . .
O54 Mo5 O29 86.42(17) . .
O31 Mo5 O29 81.96(16) . .
O32 Mo5 O48 169.24(17) . .
O36 Mo5 O48 86.23(14) . .
O54 Mo5 O48 73.81(14) . .
O31 Mo5 O48 79.59(14) . .
O29 Mo5 O48 71.88(14) . .
O19 Mo6 O45 104.40(19) . .
O19 Mo6 O35 101.4(2) . .
O45 Mo6 O35 95.77(17) . .
O19 Mo6 O44 102.47(19) . .
O45 Mo6 O44 85.78(17) . .
O35 Mo6 O44 154.86(16) . .
O19 Mo6 O59 98.63(18) . .
O45 Mo6 O59 155.81(17) . .
O35 Mo6 O59 86.75(16) . .
O44 Mo6 O59 82.08(16) . .
O19 Mo6 O58 169.46(17) . .
O45 Mo6 O58 85.63(15) . .
O35 Mo6 O58 73.90(15) . .
O44 Mo6 O58 81.22(14) . .
O59 Mo6 O58 71.92(13) . .
O39 Mo7 O42 103.46(19) . .
O39 Mo7 O40 102.60(19) . .
O42 Mo7 O40 95.30(17) . .
O39 Mo7 O45 101.47(19) . .
O42 Mo7 O45 85.27(17) . .
O40 Mo7 O45 155.08(16) . .
O39 Mo7 O37 100.08(19) . .
O42 Mo7 O37 155.27(16) . .
O40 Mo7 O37 86.80(17) . .
O45 Mo7 O37 82.74(16) . .
O39 Mo7 O46 170.65(16) . .
O42 Mo7 O46 85.57(14) . .
O40 Mo7 O46 73.78(14) . .
O45 Mo7 O46 81.45(14) . .
O37 Mo7 O46 71.33(14) . .
O12 Mo8 O28 104.15(19) 2_677 .
O12 Mo8 O29 101.55(18) 2_677 .
O28 Mo8 O29 97.45(17) . .
O12 Mo8 O24 101.13(18) 2_677 .
O28 Mo8 O24 84.92(16) . .
O29 Mo8 O24 155.86(16) . .
O12 Mo8 O26 99.11(19) 2_677 .
O28 Mo8 O26 154.91(16) . .
O29 Mo8 O26 86.87(17) . .
O24 Mo8 O26 81.46(16) . .
O12 Mo8 O48 169.76(16) 2_677 .
O28 Mo8 O48 85.80(15) . .
O29 Mo8 O48 74.36(14) . .
O24 Mo8 O48 81.89(14) . .
O26 Mo8 O48 71.52(14) . .
O55 Mo9 O52 104.8(2) . .
O55 Mo9 O37 102.88(19) . .
O52 Mo9 O37 96.67(18) . .
O55 Mo9 O36 100.64(18) . .
O52 Mo9 O36 86.68(17) . .
O37 Mo9 O36 154.50(17) . .
O55 Mo9 O38 98.66(19) . .
O52 Mo9 O38 155.66(16) . .
O37 Mo9 O38 84.36(17) . .
O36 Mo9 O38 82.50(16) . .
O55 Mo9 O46 168.75(18) . .
O52 Mo9 O46 86.32(15) . .
O37 Mo9 O46 73.33(15) . .
O36 Mo9 O46 81.71(14) . .
O38 Mo9 O46 70.61(13) . .

loop_
_geom_bond_atom_site_label_1
_geom_bond_atom_site_label_2
_geom_bond_distance
_geom_bond_site_symmetry_2
C1 O2 1.229(8) .
C1 O1 1.334(9) .
C1 C2 1.507(9) .
C2 N4 1.347(8) .
C2 C3 1.379(9) .
C3 N6 1.346(7) .
C3 C4 1.464(9) .
C4 O4 1.261(8) .
C4 O3 1.320(8) .
C5 O6 1.222(8) .
C5 O5 1.327(9) .
C5 C6 1.497(8) .
C6 N3 1.339(8) .
C6 C7 1.377(9) .
C7 N1 1.355(7) .
C7 C8 1.482(9) .
C8 O8 1.241(8) .
C8 O7 1.324(8) .
C9 O15 1.286(11) .
C9 O16 1.344(11) .
C9 C10 1.468(11) .
C10 N7 1.334(9) .
C10 C11 1.373(11) .
C11 N9 1.308(10) .
C11 C12 1.483(12) .
C12 O17 1.175(13) .
C12 O18 1.371(13) .
N1 N2 1.329(7) .
N1 Cu2 1.969(5) .
N2 N3 1.344(7) .
N2 Cu3 1.936(5) .
N4 N5 1.342(7) .
N5 N6 1.332(7) .
N5 Cu2 1.965(5) .
N6 Cu3 1.967(5) .
N7 N8 1.326(7) .
N7 Cu1 1.972(6) 2_677
N8 N9 1.337(8) .
N8 Cu1 1.966(6) .
O4 Cu3 1.968(5) .
O8 Cu2 1.978(4) .
O9 Cu2 1.932(5) .
O10 Cu3 2.373(5) .
O11 Cu3 1.951(5) .
O12 Mo8 1.679(4) 2_677
O13 Cu1 1.947(5) .
O14 Cu1 2.314(5) .
O15 Cu1 1.962(6) 2_677
O19 Mo6 1.668(4) .
O53 Mo1 1.855(4) .
O53 Mo11 1.997(4) .
O20 Mo1 1.663(4) .
O21 Mo2 1.865(4) .
O21 Mo1 1.983(4) .
O22 Mo11 1.843(4) .
O22 Mo2 1.997(4) .
O23 Mo2 1.670(4) .
O24 Mo2 1.827(4) .
O24 Mo8 1.997(4) .
O58 P1 1.536(4) .
O58 Mo6 2.427(4) .
O58 Mo10 2.428(4) .
O58 Mo12 2.430(3) .
O25 Mo12 1.832(4) .
O25 Mo2 1.974(4) .
O26 Mo3 1.847(4) .
O26 Mo8 2.005(4) .
O27 Mo12 1.663(4) .
O28 Mo8 1.827(4) .
O28 Mo12 1.976(4) .
O29 Mo8 1.851(4) .
O29 Mo5 2.000(4) .
O30 Mo10 1.845(4) .
O30 Mo12 1.991(4) .
O31 Mo10 1.841(4) .
O31 Mo5 1.955(4) .
O32 Mo5 1.683(4) .
O33 Mo10 1.666(4) .
O34 Mo3 1.682(4) .
O35 Mo6 1.854(4) .
O35 Mo10 1.993(4) .
O36 Mo5 1.837(4) .
O36 Mo9 1.971(4) .
O37 Mo9 1.869(4) .
O37 Mo7 1.982(4) .
O38 Mo4 1.829(4) .
O38 Mo9 2.015(4) .
O55 Mo9 1.663(4) .
O39 Mo7 1.674(4) .
O40 Mo7 1.851(4) .
O40 Mo4 2.004(4) .
O41 Mo4 1.691(4) .
O42 Mo7 1.846(4) .
O42 Mo11 1.972(4) .
O43 Mo1 1.835(4) .
O43 Mo4 1.989(4) .
O44 Mo11 1.827(4) .
O44 Mo6 1.985(4) .
O45 Mo6 1.842(4) .
O45 Mo7 1.973(4) .
O46 P1 1.535(4) .
O46 Mo4 2.424(4) .
O46 Mo9 2.430(3) .
O46 Mo7 2.443(4) .
O47 Mo4 1.831(4) .
O47 Mo3 1.999(4) .
O48 P1 1.527(4) .
O48 Mo8 2.431(4) .
O48 Mo3 2.431(4) .
O48 Mo5 2.437(3) .
O49 Mo3 1.825(4) .
O49 Mo1 1.990(4) .
O59 Mo12 1.852(4) .
O59 Mo6 1.999(4) .
O50 P1 1.529(4) .
O50 Mo11 2.419(3) .
O50 Mo2 2.425(4) .
O50 Mo1 2.443(4) .
O52 Mo9 1.813(4) .
O52 Mo10 2.011(4) .
O54 Mo5 1.847(4) .
O54 Mo3 1.999(4) .
Cu1 O15 1.962(6) 2_677
Cu1 N7 1.972(6) 2_677
Mo11 O60 1.687(4) .
Mo8 O12 1.679(4) 2_677

loop_
_platon_squeeze_void_nr
_platon_squeeze_void_average_x
_platon_squeeze_void_average_y
_platon_squeeze_void_average_z
_platon_squeeze_void_volume
_platon_squeeze_void_count_electrons
1 0.500 0.000 0.500 483.9 58.6
2 0.064 0.089 0.117 7.2 0.6
3 0.936 0.910 0.883 6.3 0.3
